data_4103202
loop_
_publ_author_name
'Charlene Tsay'
'Neal P. Mankad'
'Jonas C. Peters'

_publ_section_title
;
 Four-Coordinate, trigonal Pyramidal Pt(II) and Pd(II) Complexes
;
_journal_name_full 'Journal of the American Chemical Society'
_journal_page_first 13975
_journal_page_last 13977
_journal_paper_doi 10.1021/ja105284p
_journal_volume 132
_journal_year 2010
_chemical_formula_sum 'C55 H44 Cl3 P3 Pt Si'
_chemical_formula_weight 1127.34
_chemical_name_common '[SiP(Ph)3]Pt-Cl'
_chemical_name_systematic
; 
 ? 
;
_space_group_IT_number 2
_symmetry_cell_setting triclinic
_symmetry_space_group_name_Hall '-P 1'
_symmetry_space_group_name_H-M 'P -1'
_atom_sites_solution_hydrogens geom
_atom_sites_solution_primary direct
_atom_sites_solution_secondary difmap
_audit_creation_method SHELXL-97
_cell_angle_alpha 87.699(2)
_cell_angle_beta 84.961(2)
_cell_angle_gamma 86.359(2)
_cell_formula_units_Z 2
_cell_length_a 11.1768(12)
_cell_length_b 13.3695(14)
_cell_length_c 15.7387(16)
_cell_measurement_reflns_used 7011
_cell_measurement_temperature 100(2)
_cell_measurement_theta_max 34.22
_cell_measurement_theta_min 2.15
_cell_volume 2336.6(4)
_computing_cell_refinement 'Bruker SAINT'
_computing_data_collection 'Bruker APEX2'
_computing_data_reduction 'Bruker SAINT'
_computing_molecular_graphics 'Bruker SHELXTL'
_computing_publication_material 'Bruker SHELXTL'
_computing_structure_refinement 'SHELXL-97 (Sheldrick, 2008)'
_computing_structure_solution 'SHELXS-97 (Sheldrick, 2008)'
_diffrn_ambient_temperature 100(2)
_diffrn_detector_area_resol_mean 8.3
_diffrn_measured_fraction_theta_full 0.997
_diffrn_measured_fraction_theta_max 0.904
_diffrn_measurement_device_type 'Bruker APEX-II CCD'
_diffrn_measurement_method '\f and \w scans'
_diffrn_radiation_monochromator graphite
_diffrn_radiation_source 'fine-focus sealed tube'
_diffrn_radiation_type MoK\a
_diffrn_radiation_wavelength 0.71073
_diffrn_reflns_av_R_equivalents 0.0562
_diffrn_reflns_av_sigmaI/netI 0.0528
_diffrn_reflns_limit_h_max 14
_diffrn_reflns_limit_h_min -15
_diffrn_reflns_limit_k_max 17
_diffrn_reflns_limit_k_min -17
_diffrn_reflns_limit_l_max 21
_diffrn_reflns_limit_l_min -20
_diffrn_reflns_number 40452
_diffrn_reflns_theta_full 25.00
_diffrn_reflns_theta_max 29.15
_diffrn_reflns_theta_min 1.53
_exptl_absorpt_coefficient_mu 3.341
_exptl_absorpt_correction_T_max 0.7759
_exptl_absorpt_correction_T_min 0.5693
_exptl_absorpt_correction_type multi-scan
_exptl_absorpt_process_details 'SADABS (Sheldrick, 2008)'
_exptl_crystal_colour yellow
_exptl_crystal_density_diffrn 1.602
_exptl_crystal_density_meas ?
_exptl_crystal_density_method 'not measured'
_exptl_crystal_description block
_exptl_crystal_F_000 1124
_exptl_crystal_size_max 0.19
_exptl_crystal_size_mid 0.10
_exptl_crystal_size_min 0.08
_refine_diff_density_max 3.382
_refine_diff_density_min -2.062
_refine_diff_density_rms 0.189
_refine_ls_extinction_method none
_refine_ls_goodness_of_fit_ref 1.082
_refine_ls_hydrogen_treatment constr
_refine_ls_matrix_type full
_refine_ls_number_parameters 568
_refine_ls_number_reflns 11408
_refine_ls_number_restraints 510
_refine_ls_restrained_S_all 1.059
_refine_ls_R_factor_all 0.0489
_refine_ls_R_factor_gt 0.0422
_refine_ls_shift/su_max 0.003
_refine_ls_shift/su_mean 0.000
_refine_ls_structure_factor_coef Fsqd
_refine_ls_weighting_details 'calc w=1/[\s^2^(Fo^2^)+(0.0606P)^2^+4.3192P] where P=(Fo^2^+2Fc^2^)/3'
_refine_ls_weighting_scheme calc
_refine_ls_wR_factor_gt 0.1040
_refine_ls_wR_factor_ref 0.1081
_reflns_number_gt 10093
_reflns_number_total 11408
_reflns_threshold_expression >2sigma(I)
_cod_data_source_file ja105284p_si_003_02.cif
_cod_data_source_block npm75
_cod_depositor_comments
;
The following automatic conversions were performed:

'_exptl_crystal_density_meas' value 'not measured' was changed to '?'
- the value is perceived as not measured.

Automatic conversion script
Id: cif_fix_values 3008 2015-01-20 13:52:24Z robertas 
;
_cod_database_code 4103202

loop_
_symmetry_equiv_pos_as_xyz
'x, y, z'
'-x, -y, -z'

loop_
_atom_site_label
_atom_site_type_symbol
_atom_site_fract_x
_atom_site_fract_y
_atom_site_fract_z
_atom_site_U_iso_or_equiv
_atom_site_adp_type
_atom_site_occupancy
_atom_site_symmetry_multiplicity
_atom_site_calc_flag
_atom_site_refinement_flags
Pt1 Pt 0.664800(12) 0.730453(11) 0.723614(9) 0.00906(6) Uani 1 1 d U
Cl1 Cl 0.48466(8) 0.76615(8) 0.64149(6) 0.01349(19) Uani 1 1 d U
Si Si 0.82469(10) 0.69905(8) 0.80212(7) 0.0094(2) Uani 1 1 d U
P1 P 0.65699(9) 0.55766(8) 0.72372(7) 0.0114(2) Uani 1 1 d U
C11 C 0.7802(4) 0.4973(3) 0.7795(3) 0.0133(8) Uani 1 1 d U
C12 C 0.8038(4) 0.3931(3) 0.7793(3) 0.0171(8) Uani 1 1 d U
H12 H 0.7559 0.3526 0.7494 0.021 Uiso 1 1 calc R
C13 C 0.8978(4) 0.3489(3) 0.8233(3) 0.0178(9) Uani 1 1 d U
H13 H 0.9154 0.2785 0.8224 0.021 Uiso 1 1 calc R
C14 C 0.9661(4) 0.4094(4) 0.8687(3) 0.0190(9) Uani 1 1 d U
H14 H 1.0278 0.3791 0.9007 0.023 Uiso 1 1 calc R
C15 C 0.9446(4) 0.5130(3) 0.8676(3) 0.0175(8) Uani 1 1 d U
H15 H 0.9925 0.5531 0.8979 0.021 Uiso 1 1 calc R
C16 C 0.8516(4) 0.5589(3) 0.8216(3) 0.0123(7) Uani 1 1 d U
C111 C 0.6802(4) 0.4959(3) 0.6209(3) 0.0148(8) Uani 1 1 d U
C112 C 0.7947(4) 0.5036(4) 0.5766(3) 0.0204(9) Uani 1 1 d U
H112 H 0.8542 0.5394 0.6000 0.025 Uiso 1 1 calc R
C113 C 0.8197(5) 0.4584(4) 0.4986(3) 0.0242(10) Uani 1 1 d U
H113 H 0.8971 0.4624 0.4689 0.029 Uiso 1 1 calc R
C114 C 0.7328(5) 0.4075(4) 0.4635(3) 0.0272(11) Uani 1 1 d U
H114 H 0.7508 0.3767 0.4101 0.033 Uiso 1 1 calc R
C115 C 0.6194(5) 0.4016(4) 0.5063(3) 0.0268(10) Uani 1 1 d U
H115 H 0.5594 0.3678 0.4817 0.032 Uiso 1 1 calc R
C116 C 0.5933(4) 0.4452(3) 0.5853(3) 0.0213(9) Uani 1 1 d U
H116 H 0.5159 0.4401 0.6148 0.026 Uiso 1 1 calc R
C121 C 0.5220(4) 0.5047(3) 0.7771(3) 0.0156(8) Uani 1 1 d U
C122 C 0.5246(4) 0.4406(3) 0.8500(3) 0.0213(9) Uani 1 1 d U
H122 H 0.5994 0.4191 0.8711 0.026 Uiso 1 1 calc R
C123 C 0.4173(5) 0.4084(4) 0.8915(4) 0.0282(11) Uani 1 1 d U
H123 H 0.4190 0.3667 0.9418 0.034 Uiso 1 1 calc R
C124 C 0.3084(4) 0.4374(4) 0.8593(4) 0.0298(11) Uani 1 1 d U
H124 H 0.2359 0.4136 0.8866 0.036 Uiso 1 1 calc R
C125 C 0.3044(4) 0.5001(4) 0.7884(3) 0.0254(10) Uani 1 1 d U
H125 H 0.2292 0.5200 0.7672 0.030 Uiso 1 1 calc R
C126 C 0.4104(4) 0.5350(3) 0.7470(3) 0.0185(9) Uani 1 1 d U
H126 H 0.4068 0.5794 0.6985 0.022 Uiso 1 1 calc R
P2 P 0.80248(9) 0.80444(8) 0.62203(7) 0.0118(2) Uani 1 1 d U
C21 C 0.9522(4) 0.7982(3) 0.6628(3) 0.0131(8) Uani 1 1 d U
C22 C 1.0518(4) 0.8424(3) 0.6191(3) 0.0176(9) Uani 1 1 d U
H22 H 1.0426 0.8808 0.5678 0.021 Uiso 1 1 calc R
C23 C 1.1643(4) 0.8296(3) 0.6514(3) 0.0179(9) Uani 1 1 d U
H23 H 1.2319 0.8585 0.6215 0.021 Uiso 1 1 calc R
C24 C 1.1780(4) 0.7747(3) 0.7273(3) 0.0161(8) Uani 1 1 d U
H24 H 1.2553 0.7649 0.7481 0.019 Uiso 1 1 calc R
C25 C 1.0796(4) 0.7341(3) 0.7726(3) 0.0147(8) Uani 1 1 d U
H25 H 1.0895 0.6979 0.8250 0.018 Uiso 1 1 calc R
C26 C 0.9640(4) 0.7464(3) 0.7414(3) 0.0121(7) Uani 1 1 d U
C211 C 0.7699(4) 0.9376(3) 0.5966(3) 0.0162(8) Uani 1 1 d U
C212 C 0.8175(5) 1.0098(4) 0.6436(3) 0.0253(10) Uani 1 1 d U
H212 H 0.8695 0.9902 0.6867 0.030 Uiso 1 1 calc R
C213 C 0.7875(5) 1.1108(4) 0.6265(4) 0.0361(13) Uani 1 1 d U
H213 H 0.8233 1.1601 0.6561 0.043 Uiso 1 1 calc R
C214 C 0.7074(5) 1.1408(4) 0.5678(4) 0.0375(14) Uani 1 1 d U
H214 H 0.6869 1.2100 0.5577 0.045 Uiso 1 1 calc R
C215 C 0.6568(5) 1.0689(4) 0.5234(3) 0.0332(12) Uani 1 1 d U
H215 H 0.6000 1.0889 0.4836 0.040 Uiso 1 1 calc R
C216 C 0.6887(4) 0.9680(4) 0.5368(3) 0.0245(10) Uani 1 1 d U
H216 H 0.6552 0.9193 0.5051 0.029 Uiso 1 1 calc R
C221 C 0.8236(4) 0.7486(3) 0.5162(3) 0.0143(8) Uani 1 1 d U
C222 C 0.9368(4) 0.7237(3) 0.4745(3) 0.0179(9) Uani 1 1 d U
H222 H 1.0078 0.7351 0.5008 0.022 Uiso 1 1 calc R
C223 C 0.9448(4) 0.6823(4) 0.3944(3) 0.0231(10) Uani 1 1 d U
H223 H 1.0217 0.6644 0.3667 0.028 Uiso 1 1 calc R
C224 C 0.8422(5) 0.6668(4) 0.3545(3) 0.0233(10) Uani 1 1 d U
H224 H 0.8487 0.6411 0.2988 0.028 Uiso 1 1 calc R
C225 C 0.7300(5) 0.6891(4) 0.3966(3) 0.0239(10) Uani 1 1 d U
H225 H 0.6593 0.6773 0.3702 0.029 Uiso 1 1 calc R
C226 C 0.7208(4) 0.7286(4) 0.4772(3) 0.0201(9) Uani 1 1 d U
H226 H 0.6436 0.7423 0.5061 0.024 Uiso 1 1 calc R
P3 P 0.58642(9) 0.83181(8) 0.83361(6) 0.0104(2) Uani 1 1 d U
C31 C 0.6841(4) 0.8183(3) 0.9218(3) 0.0121(7) Uani 1 1 d U
C32 C 0.6490(4) 0.8582(3) 1.0024(3) 0.0151(8) Uani 1 1 d U
H32 H 0.5721 0.8922 1.0125 0.018 Uiso 1 1 calc R
C33 C 0.7256(4) 0.8480(3) 1.0667(3) 0.0174(9) Uani 1 1 d U
H33 H 0.7014 0.8740 1.1213 0.021 Uiso 1 1 calc R
C34 C 0.8391(4) 0.7990(4) 1.0509(3) 0.0193(9) Uani 1 1 d U
H34 H 0.8936 0.7941 1.0942 0.023 Uiso 1 1 calc R
C35 C 0.8727(4) 0.7573(3) 0.9721(3) 0.0172(8) Uani 1 1 d U
H35 H 0.9498 0.7234 0.9625 0.021 Uiso 1 1 calc R
C36 C 0.7954(4) 0.7645(3) 0.9069(3) 0.0129(8) Uani 1 1 d U
C311 C 0.4389(4) 0.8068(3) 0.8884(3) 0.0126(8) Uani 1 1 d U
C312 C 0.3523(4) 0.8828(4) 0.9111(3) 0.0181(9) Uani 1 1 d U
H312 H 0.3671 0.9507 0.8959 0.022 Uiso 1 1 calc R
C313 C 0.2435(4) 0.8595(4) 0.9564(3) 0.0245(10) Uani 1 1 d U
H313 H 0.1836 0.9113 0.9701 0.029 Uiso 1 1 calc R
C314 C 0.2228(4) 0.7615(4) 0.9813(3) 0.0263(11) Uani 1 1 d U
H314 H 0.1501 0.7462 1.0137 0.032 Uiso 1 1 calc R
C315 C 0.3085(5) 0.6851(4) 0.9588(3) 0.0265(10) Uani 1 1 d U
H315 H 0.2938 0.6176 0.9754 0.032 Uiso 1 1 calc R
C316 C 0.4159(4) 0.7071(3) 0.9122(3) 0.0184(9) Uani 1 1 d U
H316 H 0.4737 0.6544 0.8964 0.022 Uiso 1 1 calc R
C321 C 0.5694(4) 0.9666(3) 0.8089(3) 0.0132(8) Uani 1 1 d U
C322 C 0.6217(4) 1.0390(3) 0.8542(3) 0.0182(9) Uani 1 1 d U
H322 H 0.6710 1.0184 0.8986 0.022 Uiso 1 1 calc R
C323 C 0.6010(5) 1.1409(4) 0.8338(3) 0.0237(10) Uani 1 1 d U
H323 H 0.6362 1.1894 0.8647 0.028 Uiso 1 1 calc R
C324 C 0.5298(5) 1.1717(3) 0.7692(3) 0.0224(10) Uani 1 1 d U
H324 H 0.5150 1.2411 0.7562 0.027 Uiso 1 1 calc R
C325 C 0.4793(4) 1.1001(4) 0.7229(3) 0.0210(9) Uani 1 1 d U
H325 H 0.4311 1.1209 0.6779 0.025 Uiso 1 1 calc R
C326 C 0.4997(4) 0.9985(3) 0.7428(3) 0.0172(8) Uani 1 1 d U
H326 H 0.4657 0.9503 0.7109 0.021 Uiso 1 1 calc R
C1D C 0.9295(5) 0.9957(4) 0.1977(3) 0.0307(11) Uani 1 1 d U
H1D1 H 0.8598 1.0148 0.1646 0.037 Uiso 1 1 calc R
H1D2 H 0.9451 1.0540 0.2311 0.037 Uiso 1 1 calc R
Cl1D Cl 1.05593(16) 0.96647(14) 0.12720(12) 0.0550(5) Uani 1 1 d U
Cl2D Cl 0.89463(15) 0.89436(11) 0.26782(9) 0.0403(3) Uani 1 1 d U

loop_
_atom_site_aniso_label
_atom_site_aniso_U_11
_atom_site_aniso_U_22
_atom_site_aniso_U_33
_atom_site_aniso_U_23
_atom_site_aniso_U_13
_atom_site_aniso_U_12
Pt1 0.00815(8) 0.00850(9) 0.01048(8) -0.00022(5) -0.00236(5) 0.00194(5)
Cl1 0.0112(4) 0.0146(5) 0.0149(4) -0.0011(4) -0.0051(3) 0.0024(3)
Si 0.0090(5) 0.0085(5) 0.0106(5) 0.0004(4) -0.0022(4) 0.0020(4)
P1 0.0119(5) 0.0091(5) 0.0134(5) -0.0013(4) -0.0032(4) 0.0012(4)
C11 0.0131(18) 0.0137(19) 0.0124(18) 0.0024(15) 0.0003(14) 0.0008(15)
C12 0.019(2) 0.014(2) 0.018(2) 0.0001(16) -0.0005(16) 0.0023(16)
C13 0.020(2) 0.012(2) 0.020(2) 0.0034(16) 0.0015(16) 0.0030(16)
C14 0.015(2) 0.020(2) 0.021(2) 0.0070(18) -0.0047(16) 0.0036(17)
C15 0.0126(19) 0.018(2) 0.022(2) 0.0041(17) -0.0044(16) -0.0008(16)
C16 0.0123(18) 0.0129(19) 0.0107(18) 0.0021(15) 0.0015(14) 0.0031(14)
C111 0.020(2) 0.0090(19) 0.0158(19) -0.0004(15) -0.0046(15) 0.0038(15)
C112 0.024(2) 0.020(2) 0.017(2) 0.0007(17) -0.0035(17) 0.0045(18)
C113 0.033(3) 0.018(2) 0.020(2) 0.0020(18) 0.0005(18) 0.0091(19)
C114 0.046(3) 0.016(2) 0.019(2) -0.0042(18) -0.011(2) 0.010(2)
C115 0.038(3) 0.016(2) 0.029(3) -0.0059(19) -0.016(2) 0.006(2)
C116 0.026(2) 0.014(2) 0.025(2) -0.0045(18) -0.0102(18) 0.0022(18)
C121 0.0157(19) 0.0114(19) 0.020(2) -0.0045(16) -0.0004(15) -0.0032(15)
C122 0.017(2) 0.016(2) 0.032(2) -0.0002(18) -0.0033(17) -0.0008(17)
C123 0.028(3) 0.018(2) 0.037(3) 0.008(2) 0.001(2) -0.0031(19)
C124 0.018(2) 0.024(3) 0.047(3) -0.001(2) 0.005(2) -0.0076(19)
C125 0.016(2) 0.022(2) 0.039(3) -0.005(2) -0.0044(19) -0.0042(18)
C126 0.018(2) 0.016(2) 0.022(2) -0.0016(17) -0.0030(16) -0.0023(16)
P2 0.0115(5) 0.0132(5) 0.0104(5) 0.0010(4) -0.0014(4) 0.0011(4)
C21 0.0108(18) 0.013(2) 0.0153(19) -0.0024(15) -0.0002(14) -0.0006(15)
C22 0.017(2) 0.019(2) 0.016(2) -0.0013(17) 0.0017(15) -0.0035(17)
C23 0.0113(19) 0.019(2) 0.023(2) -0.0035(17) 0.0030(16) -0.0031(16)
C24 0.0089(18) 0.015(2) 0.024(2) -0.0061(17) -0.0022(15) 0.0022(15)
C25 0.0156(19) 0.0092(19) 0.018(2) 0.0019(16) -0.0027(15) 0.0061(15)
C26 0.0122(18) 0.0106(19) 0.0137(18) -0.0041(15) -0.0010(14) 0.0013(14)
C211 0.0137(19) 0.0139(19) 0.020(2) 0.0018(16) 0.0044(15) -0.0004(15)
C212 0.028(3) 0.016(2) 0.032(3) 0.0030(19) -0.006(2) 0.0006(19)
C213 0.035(3) 0.016(2) 0.055(4) 0.001(2) 0.007(2) -0.002(2)
C214 0.039(3) 0.020(3) 0.046(3) 0.016(2) 0.020(2) 0.013(2)
C215 0.032(3) 0.034(3) 0.028(3) 0.017(2) 0.009(2) 0.014(2)
C216 0.023(2) 0.028(2) 0.020(2) 0.0104(19) 0.0001(17) 0.0046(19)
C221 0.020(2) 0.0122(19) 0.0104(18) 0.0022(15) -0.0008(15) -0.0007(16)
C222 0.020(2) 0.017(2) 0.017(2) -0.0014(17) -0.0021(16) 0.0009(17)
C223 0.022(2) 0.025(2) 0.021(2) -0.0031(19) 0.0040(17) 0.0008(19)
C224 0.032(3) 0.024(2) 0.015(2) -0.0021(18) -0.0015(17) -0.005(2)
C225 0.025(2) 0.026(3) 0.022(2) 0.0020(19) -0.0069(18) -0.0053(19)
C226 0.014(2) 0.030(3) 0.016(2) 0.0004(18) -0.0014(15) -0.0009(18)
P3 0.0096(5) 0.0098(5) 0.0118(5) -0.0005(4) -0.0023(3) 0.0012(4)
C31 0.0145(19) 0.0091(18) 0.0131(18) -0.0003(15) -0.0027(14) -0.0009(14)
C32 0.017(2) 0.013(2) 0.0148(19) -0.0019(16) -0.0024(15) 0.0017(16)
C33 0.025(2) 0.015(2) 0.0121(19) -0.0025(16) -0.0032(16) 0.0004(17)
C34 0.024(2) 0.019(2) 0.015(2) 0.0001(17) -0.0087(16) 0.0010(18)
C35 0.021(2) 0.012(2) 0.018(2) 0.0047(16) -0.0020(16) 0.0045(16)
C36 0.017(2) 0.0099(19) 0.0114(18) 0.0002(15) -0.0011(14) -0.0017(15)
C311 0.0118(18) 0.015(2) 0.0107(18) -0.0021(15) -0.0019(14) 0.0002(15)
C312 0.016(2) 0.018(2) 0.019(2) 0.0029(17) 0.0003(16) 0.0056(16)
C313 0.014(2) 0.039(3) 0.019(2) 0.000(2) 0.0007(16) 0.0061(19)
C314 0.018(2) 0.050(3) 0.012(2) 0.001(2) -0.0010(16) -0.010(2)
C315 0.031(3) 0.028(3) 0.021(2) 0.001(2) 0.0005(19) -0.015(2)
C316 0.022(2) 0.017(2) 0.017(2) -0.0009(17) -0.0014(16) -0.0032(17)
C321 0.0158(19) 0.0096(18) 0.0133(19) -0.0004(15) 0.0025(14) 0.0019(15)
C322 0.017(2) 0.017(2) 0.021(2) -0.0014(17) -0.0022(16) -0.0024(16)
C323 0.031(3) 0.016(2) 0.024(2) -0.0010(18) -0.0011(18) -0.0057(19)
C324 0.033(3) 0.011(2) 0.021(2) 0.0014(17) 0.0020(18) 0.0050(18)
C325 0.024(2) 0.019(2) 0.019(2) 0.0055(17) -0.0016(17) 0.0060(18)
C326 0.021(2) 0.013(2) 0.018(2) -0.0010(16) -0.0021(16) 0.0011(16)
C1D 0.031(3) 0.033(3) 0.027(3) -0.001(2) -0.001(2) 0.005(2)
Cl1D 0.0450(9) 0.0571(11) 0.0620(11) -0.0254(9) 0.0230(8) -0.0202(8)
Cl2D 0.0552(9) 0.0349(8) 0.0316(7) 0.0033(6) -0.0050(6) -0.0100(7)

loop_
_atom_type_symbol
_atom_type_description
_atom_type_scat_dispersion_real
_atom_type_scat_dispersion_imag
_atom_type_scat_source
C C 0.0033 0.0016 'International Tables Vol C Tables 4.2.6.8 and 6.1.1.4'
H H 0.0000 0.0000 'International Tables Vol C Tables 4.2.6.8 and 6.1.1.4'
Cl Cl 0.1484 0.1585 'International Tables Vol C Tables 4.2.6.8 and 6.1.1.4'
Si Si 0.0817 0.0704 'International Tables Vol C Tables 4.2.6.8 and 6.1.1.4'
P P 0.1023 0.0942 'International Tables Vol C Tables 4.2.6.8 and 6.1.1.4'
Pt Pt -1.7033 8.3905 'International Tables Vol C Tables 4.2.6.8 and 6.1.1.4'

loop_
_geom_angle_atom_site_label_1
_geom_angle_atom_site_label_2
_geom_angle_atom_site_label_3
_geom_angle
Si Pt1 P1 85.28(4)
Si Pt1 P3 85.68(4)
P1 Pt1 P3 125.31(4)
Si Pt1 P2 85.46(4)
P1 Pt1 P2 117.20(4)
P3 Pt1 P2 115.63(4)
Si Pt1 Cl1 178.17(3)
P1 Pt1 Cl1 95.02(4)
P3 Pt1 Cl1 92.68(3)
P2 Pt1 Cl1 95.99(4)
C26 Si C36 109.64(18)
C26 Si C16 107.72(18)
C36 Si C16 110.48(18)
C26 Si Pt1 109.57(14)
C36 Si Pt1 109.50(14)
C16 Si Pt1 109.90(14)
C11 P1 C121 104.2(2)
C11 P1 C111 100.91(19)
C121 P1 C111 104.6(2)
C11 P1 Pt1 110.20(14)
C121 P1 Pt1 116.75(14)
C111 P1 Pt1 118.21(14)
C12 C11 C16 121.1(4)
C12 C11 P1 121.1(3)
C16 C11 P1 117.8(3)
C13 C12 C11 119.8(4)
C13 C12 H12 120.1
C11 C12 H12 120.1
C12 C13 C14 119.4(4)
C12 C13 H13 120.3
C14 C13 H13 120.3
C15 C14 C13 120.9(4)
C15 C14 H14 119.5
C13 C14 H14 119.5
C14 C15 C16 120.1(4)
C14 C15 H15 119.9
C16 C15 H15 119.9
C11 C16 C15 118.5(4)
C11 C16 Si 116.3(3)
C15 C16 Si 124.9(3)
C116 C111 C112 119.7(4)
C116 C111 P1 124.5(3)
C112 C111 P1 115.8(3)
C113 C112 C111 119.3(5)
C113 C112 H112 120.3
C111 C112 H112 120.3
C114 C113 C112 120.7(5)
C114 C113 H113 119.7
C112 C113 H113 119.7
C113 C114 C115 119.9(4)
C113 C114 H114 120.0
C115 C114 H114 120.0
C114 C115 C116 120.2(5)
C114 C115 H115 119.9
C116 C115 H115 119.9
C111 C116 C115 120.1(5)
C111 C116 H116 119.9
C115 C116 H116 119.9
C126 C121 C122 118.8(4)
C126 C121 P1 118.2(3)
C122 C121 P1 122.9(3)
C123 C122 C121 120.1(4)
C123 C122 H122 119.9
C121 C122 H122 119.9
C124 C123 C122 120.0(5)
C124 C123 H123 120.0
C122 C123 H123 120.0
C125 C124 C123 120.5(5)
C125 C124 H124 119.7
C123 C124 H124 119.7
C124 C125 C126 120.4(5)
C124 C125 H125 119.8
C126 C125 H125 119.8
C125 C126 C121 120.1(4)
C125 C126 H126 119.9
C121 C126 H126 119.9
C211 P2 C21 104.7(2)
C211 P2 C221 103.2(2)
C21 P2 C221 106.03(19)
C211 P2 Pt1 115.58(13)
C21 P2 Pt1 109.53(14)
C221 P2 Pt1 116.77(14)
C26 C21 C22 120.2(4)
C26 C21 P2 116.8(3)
C22 C21 P2 123.0(3)
C23 C22 C21 119.8(4)
C23 C22 H22 120.1
C21 C22 H22 120.1
C24 C23 C22 120.3(4)
C24 C23 H23 119.8
C22 C23 H23 119.8
C25 C24 C23 120.4(4)
C25 C24 H24 119.8
C23 C24 H24 119.8
C24 C25 C26 120.4(4)
C24 C25 H25 119.8
C26 C25 H25 119.8
C21 C26 C25 118.7(4)
C21 C26 Si 118.4(3)
C25 C26 Si 122.8(3)
C216 C211 C212 119.4(4)
C216 C211 P2 120.7(4)
C212 C211 P2 119.6(4)
C213 C212 C211 119.1(5)
C213 C212 H212 120.4
C211 C212 H212 120.4
C214 C213 C212 121.5(6)
C214 C213 H213 119.2
C212 C213 H213 119.2
C213 C214 C215 119.3(5)
C213 C214 H214 120.4
C215 C214 H214 120.4
C216 C215 C214 120.4(5)
C216 C215 H215 119.8
C214 C215 H215 119.8
C215 C216 C211 120.3(5)
C215 C216 H216 119.9
C211 C216 H216 119.9
C226 C221 C222 119.0(4)
C226 C221 P2 117.6(3)
C222 C221 P2 123.3(3)
C223 C222 C221 119.7(4)
C223 C222 H222 120.2
C221 C222 H222 120.2
C224 C223 C222 120.9(4)
C224 C223 H223 119.6
C222 C223 H223 119.6
C223 C224 C225 119.4(4)
C223 C224 H224 120.3
C225 C224 H224 120.3
C226 C225 C224 120.2(4)
C226 C225 H225 119.9
C224 C225 H225 119.9
C225 C226 C221 120.7(4)
C225 C226 H226 119.7
C221 C226 H226 119.7
C321 P3 C311 102.04(19)
C321 P3 C31 105.57(19)
C311 P3 C31 101.81(19)
C321 P3 Pt1 116.99(13)
C311 P3 Pt1 119.07(13)
C31 P3 Pt1 109.59(14)
C36 C31 C32 120.5(4)
C36 C31 P3 117.5(3)
C32 C31 P3 122.0(3)
C33 C32 C31 120.4(4)
C33 C32 H32 119.8
C31 C32 H32 119.8
C32 C33 C34 119.4(4)
C32 C33 H33 120.3
C34 C33 H33 120.3
C35 C34 C33 120.3(4)
C35 C34 H34 119.8
C33 C34 H34 119.8
C34 C35 C36 121.2(4)
C34 C35 H35 119.4
C36 C35 H35 119.4
C35 C36 C31 118.2(4)
C35 C36 Si 124.6(3)
C31 C36 Si 117.1(3)
C312 C311 C316 119.1(4)
C312 C311 P3 122.7(3)
C316 C311 P3 118.1(3)
C311 C312 C313 120.2(4)
C311 C312 H312 119.9
C313 C312 H312 119.9
C314 C313 C312 120.3(4)
C314 C313 H313 119.8
C312 C313 H313 119.8
C313 C314 C315 119.9(4)
C313 C314 H314 120.0
C315 C314 H314 120.0
C314 C315 C316 120.3(5)
C314 C315 H315 119.8
C316 C315 H315 119.8
C315 C316 C311 120.2(4)
C315 C316 H316 119.9
C311 C316 H316 119.9
C326 C321 C322 118.9(4)
C326 C321 P3 117.8(3)
C322 C321 P3 123.3(3)
C323 C322 C321 120.1(4)
C323 C322 H322 119.9
C321 C322 H322 119.9
C324 C323 C322 120.5(4)
C324 C323 H323 119.8
C322 C323 H323 119.8
C323 C324 C325 119.7(4)
C323 C324 H324 120.1
C325 C324 H324 120.1
C326 C325 C324 120.1(4)
C326 C325 H325 120.0
C324 C325 H325 120.0
C325 C326 C321 120.8(4)
C325 C326 H326 119.6
C321 C326 H326 119.6
Cl1D C1D Cl2D 111.7(3)
Cl1D C1D H1D1 109.3
Cl2D C1D H1D1 109.3
Cl1D C1D H1D2 109.3
Cl2D C1D H1D2 109.3
H1D1 C1D H1D2 107.9

loop_
_geom_bond_atom_site_label_1
_geom_bond_atom_site_label_2
_geom_bond_distance
Pt1 Si 2.2689(11)
Pt1 P1 2.3173(11)
Pt1 P3 2.3177(10)
Pt1 P2 2.3530(11)
Pt1 Cl1 2.4975(10)
Si C26 1.885(4)
Si C36 1.892(4)
Si C16 1.895(4)
P1 C11 1.825(4)
P1 C121 1.829(4)
P1 C111 1.837(4)
C11 C12 1.401(6)
C11 C16 1.405(6)
C12 C13 1.395(6)
C12 H12 0.9500
C13 C14 1.403(7)
C13 H13 0.9500
C14 C15 1.391(6)
C14 H14 0.9500
C15 C16 1.413(6)
C15 H15 0.9500
C111 C116 1.388(6)
C111 C112 1.410(6)
C112 C113 1.390(6)
C112 H112 0.9500
C113 C114 1.385(8)
C113 H113 0.9500
C114 C115 1.387(8)
C114 H114 0.9500
C115 C116 1.393(7)
C115 H115 0.9500
C116 H116 0.9500
C121 C126 1.404(6)
C121 C122 1.405(7)
C122 C123 1.399(7)
C122 H122 0.9500
C123 C124 1.386(8)
C123 H123 0.9500
C124 C125 1.372(8)
C124 H124 0.9500
C125 C126 1.398(6)
C125 H125 0.9500
C126 H126 0.9500
P2 C211 1.830(5)
P2 C21 1.840(4)
P2 C221 1.843(4)
C21 C26 1.406(6)
C21 C22 1.406(6)
C22 C23 1.395(6)
C22 H22 0.9500
C23 C24 1.391(7)
C23 H23 0.9500
C24 C25 1.386(6)
C24 H24 0.9500
C25 C26 1.419(6)
C25 H25 0.9500
C211 C216 1.396(7)
C211 C212 1.397(7)
C212 C213 1.391(7)
C212 H212 0.9500
C213 C214 1.374(9)
C213 H213 0.9500
C214 C215 1.387(9)
C214 H214 0.9500
C215 C216 1.386(7)
C215 H215 0.9500
C216 H216 0.9500
C221 C226 1.395(6)
C221 C222 1.400(6)
C222 C223 1.391(6)
C222 H222 0.9500
C223 C224 1.386(7)
C223 H223 0.9500
C224 C225 1.387(7)
C224 H224 0.9500
C225 C226 1.386(7)
C225 H225 0.9500
C226 H226 0.9500
P3 C321 1.830(4)
P3 C311 1.836(4)
P3 C31 1.836(4)
C31 C36 1.403(6)
C31 C32 1.410(6)
C32 C33 1.379(6)
C32 H32 0.9500
C33 C34 1.398(6)
C33 H33 0.9500
C34 C35 1.393(6)
C34 H34 0.9500
C35 C36 1.394(6)
C35 H35 0.9500
C311 C312 1.394(6)
C311 C316 1.404(6)
C312 C313 1.401(6)
C312 H312 0.9500
C313 C314 1.380(8)
C313 H313 0.9500
C314 C315 1.389(8)
C314 H314 0.9500
C315 C316 1.392(6)
C315 H315 0.9500
C316 H316 0.9500
C321 C326 1.391(6)
C321 C322 1.409(6)
C322 C323 1.397(7)
C322 H322 0.9500
C323 C324 1.380(7)
C323 H323 0.9500
C324 C325 1.401(7)
C324 H324 0.9500
C325 C326 1.391(6)
C325 H325 0.9500
C326 H326 0.9500
C1D Cl1D 1.752(5)
C1D Cl2D 1.755(6)
C1D H1D1 0.9900
C1D H1D2 0.9900
